data_7100324
loop_
_publ_author_name
'Anthony Coleman'
'Srinivasan S. Kuduva'
'Patrick Shahgaldian'
'Michael J. Zaworotko'

_publ_section_title
;
Amphiphilic Behavior of an Apparently Non-polar
Calix-arene
;
_journal_name_full 'Chemical Communications'
_journal_paper_doi 10.1039/b412925n
_journal_year 2005
_chemical_formula_sum 'C76 H120 O4'
_chemical_formula_weight 1097.72
_space_group_IT_number 61
_symmetry_cell_setting orthorhombic
_symmetry_space_group_name_Hall '-P 2ac 2ab'
_symmetry_space_group_name_H-M 'P b c a'
_cell_angle_alpha 90.00
_cell_angle_beta 90.00
_cell_angle_gamma 90.00
_cell_formula_units_Z 8
_cell_length_a 18.760(3)
_cell_length_b 19.969(3)
_cell_length_c 36.601(6)
_cell_measurement_temperature 175(2)
_cell_volume 13711(4)
_diffrn_ambient_temperature 175(2)
_exptl_crystal_density_diffrn 1.064
_cod_depositor_comments
;
The following automatic conversions were performed:
'_symmetry_cell_setting' value 'Orthorhombic' changed to 'orthorhombic'
according to '/home/saulius/struct/CIF-dictionaries/cif_core.dic'
dictionary named 'cif_core.dic' version 2.4.1 from 2010-06-29.

Automatic conversion script
Id: cif_fix_enum 1527 2010-12-29 10:47:43Z saulius 
;
_cod_database_code 7100324

loop_
_symmetry_equiv_pos_as_xyz
'x, y, z'
'-x+1/2, -y, z+1/2'
'-x, y+1/2, -z+1/2'
'x+1/2, -y+1/2, -z'
'-x, -y, -z'
'x-1/2, y, -z-1/2'
'x, -y-1/2, z-1/2'
'-x-1/2, y-1/2, z'

loop_
_atom_site_label
_atom_site_type_symbol
_atom_site_fract_x
_atom_site_fract_y
_atom_site_fract_z
_atom_site_U_iso_or_equiv
_atom_site_adp_type
_atom_site_occupancy
_atom_site_symmetry_multiplicity
_atom_site_calc_flag
_atom_site_refinement_flags
_atom_site_disorder_assembly
_atom_site_disorder_group
O1 O 0.76152(9) 0.47318(9) 0.17778(5) 0.0403(5) Uani 1 1 d . . .
O2 O 0.69245(9) 0.63359(9) 0.15367(5) 0.0404(5) Uani 1 1 d . . .
O3 O 0.93525(9) 0.45444(9) 0.17466(5) 0.0425(5) Uani 1 1 d . . .
O4 O 0.86746(9) 0.61064(9) 0.16645(5) 0.0397(5) Uani 1 1 d . . .
C5 C 0.75627(15) 0.24386(14) 0.01427(7) 0.0473(7) Uani 1 1 d . . .
H5A H 0.8078 0.2450 0.0124 0.057 Uiso 1 1 calc R . .
H5B H 0.7437 0.2072 0.0304 0.057 Uiso 1 1 calc R . .
C6 C 0.70551(13) 0.63765(13) 0.19113(7) 0.0349(6) Uani 1 1 d . . .
C7 C 0.72447(14) 0.44378(13) 0.20639(7) 0.0363(6) Uani 1 1 d . . .
C8 C 0.75918(15) 0.32093(14) 0.06972(7) 0.0476(8) Uani 1 1 d . . .
H8A H 0.7430 0.2848 0.0854 0.057 Uiso 1 1 calc R . .
H8B H 0.8108 0.3194 0.0691 0.057 Uiso 1 1 calc R . .
C9 C 0.72559(16) 0.22979(15) -0.02332(8) 0.0506(8) Uani 1 1 d . . .
H9A H 0.6742 0.2262 -0.0213 0.061 Uiso 1 1 calc R . .
H9B H 0.7359 0.2676 -0.0391 0.061 Uiso 1 1 calc R . .
C10 C 0.76537(15) 0.39913(14) 0.12448(7) 0.0443(7) Uani 1 1 d . . .
H10A H 0.7556 0.3603 0.1396 0.053 Uiso 1 1 calc R . .
H10B H 0.8167 0.4047 0.1232 0.053 Uiso 1 1 calc R . .
C11 C 0.72066(15) 0.15005(16) -0.07756(8) 0.0524(8) Uani 1 1 d . . .
H11A H 0.6699 0.1435 -0.0741 0.063 Uiso 1 1 calc R . .
H11B H 0.7268 0.1880 -0.0938 0.063 Uiso 1 1 calc R . .
C12 C 0.61288(16) 0.52076(15) 0.02950(7) 0.0536(8) Uani 1 1 d . . .
H12A H 0.5754 0.4944 0.0408 0.064 Uiso 1 1 calc R . .
H12B H 0.6581 0.5004 0.0360 0.064 Uiso 1 1 calc R . .
C13 C 0.62958(14) 0.53284(13) 0.20024(7) 0.0412(7) Uani 1 1 d . . .
H13A H 0.5801 0.5390 0.2072 0.049 Uiso 1 1 calc R . .
H13B H 0.6320 0.5310 0.1738 0.049 Uiso 1 1 calc R . .
C14 C 0.75969(15) 0.39616(13) 0.22715(7) 0.0390(7) Uani 1 1 d . . .
C15 C 0.87378(16) 0.46090(16) -0.04258(8) 0.0539(8) Uani 1 1 d . . .
H15A H 0.8717 0.4980 -0.0597 0.065 Uiso 1 1 calc R . .
H15B H 0.9236 0.4502 -0.0386 0.065 Uiso 1 1 calc R . .
C16 C 0.84127(16) 0.48273(16) -0.00676(8) 0.0521(8) Uani 1 1 d . . .
H16A H 0.7914 0.4934 -0.0107 0.062 Uiso 1 1 calc R . .
H16B H 0.8434 0.4456 0.0103 0.062 Uiso 1 1 calc R . .
C17 C 0.73328(15) 0.45982(14) 0.14187(7) 0.0456(7) Uani 1 1 d . . .
H17A H 0.7420 0.4983 0.1263 0.055 Uiso 1 1 calc R . .
H17B H 0.6821 0.4537 0.1437 0.055 Uiso 1 1 calc R . .
C18 C 0.60827(17) 0.44741(16) -0.02699(8) 0.0573(9) Uani 1 1 d . . .
H18A H 0.5719 0.4203 -0.0154 0.069 Uiso 1 1 calc R . .
H18B H 0.6542 0.4284 -0.0206 0.069 Uiso 1 1 calc R . .
C19 C 1.00005(15) 0.33442(15) 0.05207(7) 0.0499(8) Uani 1 1 d . . .
H19A H 0.9916 0.2989 0.0696 0.060 Uiso 1 1 calc R . .
H19B H 1.0512 0.3406 0.0501 0.060 Uiso 1 1 calc R . .
C20 C 0.62942(16) 0.66784(15) 0.14266(8) 0.0516(8) Uani 1 1 d . . .
H20A H 0.6317 0.7143 0.1503 0.062 Uiso 1 1 calc R . .
H20B H 0.5881 0.6474 0.1540 0.062 Uiso 1 1 calc R . .
C21 C 0.73647(15) 0.38672(14) 0.08644(7) 0.0470(8) Uani 1 1 d . . .
H21A H 0.6848 0.3880 0.0874 0.056 Uiso 1 1 calc R . .
H21B H 0.7520 0.4228 0.0706 0.056 Uiso 1 1 calc R . .
C22 C 0.60293(18) 0.37251(16) -0.08283(8) 0.0600(9) Uani 1 1 d . . .
H22A H 0.5666 0.3457 -0.0710 0.072 Uiso 1 1 calc R . .
H22B H 0.6488 0.3537 -0.0762 0.072 Uiso 1 1 calc R . .
C23 C 0.61965(16) 0.59354(15) 0.08652(7) 0.0513(8) Uani 1 1 d . . .
H23A H 0.5802 0.5702 0.0979 0.062 Uiso 1 1 calc R . .
H23B H 0.6631 0.5701 0.0931 0.062 Uiso 1 1 calc R . .
C24 C 0.87749(16) 0.54253(15) 0.01013(7) 0.0517(8) Uani 1 1 d . . .
H24A H 0.8721 0.5805 -0.0062 0.062 Uiso 1 1 calc R . .
H24B H 0.9280 0.5331 0.0123 0.062 Uiso 1 1 calc R . .
C25 C 0.90641(14) 0.66232(14) 0.18153(7) 0.0385(7) Uani 1 1 d . . .
C26 C 0.71708(17) 0.07104(17) -0.13196(8) 0.0610(9) Uani 1 1 d . . .
H26A H 0.6666 0.0633 -0.1281 0.073 Uiso 1 1 calc R . .
H26B H 0.7218 0.1089 -0.1484 0.073 Uiso 1 1 calc R . .
C27 C 0.59373(17) 0.36575(15) -0.12366(8) 0.0536(8) Uani 1 1 d . . .
H27A H 0.5483 0.3853 -0.1304 0.064 Uiso 1 1 calc R . .
H27B H 0.6307 0.3916 -0.1356 0.064 Uiso 1 1 calc R . .
C28 C 0.95960(13) 0.53508(14) 0.22173(7) 0.0390(7) Uani 1 1 d . . .
C29 C 0.59892(17) 0.44228(16) -0.06773(8) 0.0559(9) Uani 1 1 d . . .
H29A H 0.5530 0.4613 -0.0742 0.067 Uiso 1 1 calc R . .
H29B H 0.6353 0.4693 -0.0794 0.067 Uiso 1 1 calc R . .
C30 C 0.73112(16) 0.30893(15) 0.03143(7) 0.0498(8) Uani 1 1 d . . .
H30A H 0.7458 0.3459 0.0160 0.060 Uiso 1 1 calc R . .
H30B H 0.6794 0.3088 0.0322 0.060 Uiso 1 1 calc R . .
C31 C 0.65760(14) 0.46855(13) 0.21621(7) 0.0373(6) Uani 1 1 d . . .
C32 C 0.60432(17) 0.51681(16) -0.01144(7) 0.0553(9) Uani 1 1 d . . .
H32A H 0.5586 0.5362 -0.0180 0.066 Uiso 1 1 calc R . .
H32B H 0.6411 0.5439 -0.0227 0.066 Uiso 1 1 calc R . .
C33 C 0.75280(14) 0.68592(13) 0.20370(7) 0.0348(6) Uani 1 1 d . . .
C34 C 0.67407(13) 0.59110(13) 0.21428(7) 0.0359(6) Uani 1 1 d . . .
C35 C 0.84909(16) 0.56176(15) 0.04744(7) 0.0502(8) Uani 1 1 d . . .
H35A H 0.7983 0.5702 0.0455 0.060 Uiso 1 1 calc R . .
H35B H 0.8557 0.5244 0.0640 0.060 Uiso 1 1 calc R . .
C36 C 0.68892(15) 0.59605(14) 0.25129(7) 0.0419(7) Uani 1 1 d . . .
H36A H 0.6681 0.5658 0.2674 0.050 Uiso 1 1 calc R . .
C37 C 0.83723(16) 0.40100(16) -0.05939(8) 0.0560(8) Uani 1 1 d . . .
H37A H 0.8388 0.3642 -0.0421 0.067 Uiso 1 1 calc R . .
H37B H 0.7875 0.4120 -0.0635 0.067 Uiso 1 1 calc R . .
C38 C 0.75102(15) 0.08872(15) -0.09584(7) 0.0491(8) Uani 1 1 d . . .
H38A H 0.7458 0.0509 -0.0794 0.059 Uiso 1 1 calc R . .
H38B H 0.8016 0.0957 -0.0997 0.059 Uiso 1 1 calc R . .
C39 C 0.92634(14) 0.47675(14) 0.21058(7) 0.0381(7) Uani 1 1 d . . .
C40 C 0.99440(16) 0.42326(15) 0.10276(7) 0.0526(8) Uani 1 1 d . . .
H40A H 1.0448 0.4333 0.1005 0.063 Uiso 1 1 calc R . .
H40B H 0.9700 0.4647 0.1087 0.063 Uiso 1 1 calc R . .
C41 C 0.83774(15) 0.38130(13) 0.22016(8) 0.0446(7) Uani 1 1 d . . .
H41A H 0.8515 0.3407 0.2329 0.054 Uiso 1 1 calc R . .
H41B H 0.8456 0.3746 0.1942 0.054 Uiso 1 1 calc R . .
C42 C 0.62308(17) 0.66375(15) 0.10174(8) 0.0539(8) Uani 1 1 d . . .
H42A H 0.6636 0.6865 0.0909 0.065 Uiso 1 1 calc R . .
H42B H 0.5805 0.6876 0.0943 0.065 Uiso 1 1 calc R . .
C43 C 0.97561(17) 0.23127(16) -0.03792(8) 0.0582(9) Uani 1 1 d . . .
H43A H 0.9273 0.2155 -0.0339 0.070 Uiso 1 1 calc R . .
H43B H 0.9726 0.2706 -0.0534 0.070 Uiso 1 1 calc R . .
C44 C 0.98080(18) 0.76496(17) 0.21355(9) 0.0597(9) Uani 1 1 d . . .
H44A H 1.0069 0.8003 0.2233 0.072 Uiso 1 1 calc R . .
C45 C 0.98182(17) 0.15456(17) -0.09302(8) 0.0580(9) Uani 1 1 d . . .
H45A H 0.9364 0.1341 -0.0870 0.070 Uiso 1 1 calc R . .
H45B H 0.9718 0.1933 -0.1082 0.070 Uiso 1 1 calc R . .
C46 C 1.00565(16) 0.25254(15) -0.00166(8) 0.0505(8) Uani 1 1 d . . .
H46A H 1.0014 0.2154 0.0153 0.061 Uiso 1 1 calc R . .
H46B H 1.0561 0.2617 -0.0047 0.061 Uiso 1 1 calc R . .
C47 C 0.86950(16) 0.37798(16) -0.09492(8) 0.0568(9) Uani 1 1 d . . .
H47A H 0.9193 0.3674 -0.0909 0.068 Uiso 1 1 calc R . .
H47B H 0.8674 0.4145 -0.1124 0.068 Uiso 1 1 calc R . .
C48 C 0.76628(15) 0.68857(13) 0.24087(7) 0.0405(7) Uani 1 1 d . . .
H48A H 0.7978 0.7204 0.2499 0.049 Uiso 1 1 calc R . .
C49 C 0.88491(17) 0.62292(15) 0.06339(8) 0.0534(8) Uani 1 1 d . . .
H49A H 0.8766 0.6605 0.0471 0.064 Uiso 1 1 calc R . .
H49B H 0.9359 0.6150 0.0641 0.064 Uiso 1 1 calc R . .
C50 C 0.61054(17) 0.59012(15) 0.04532(7) 0.0527(8) Uani 1 1 d . . .
H50A H 0.5652 0.6104 0.0390 0.063 Uiso 1 1 calc R . .
H50B H 0.6478 0.6167 0.0340 0.063 Uiso 1 1 calc R . .
C51 C 0.62291(16) 0.43785(14) 0.24519(8) 0.0466(7) Uani 1 1 d . . .
H51A H 0.5770 0.4513 0.2514 0.056 Uiso 1 1 calc R . .
C52 C 1.01458(18) 0.17887(16) -0.05832(8) 0.0614(9) Uani 1 1 d . . .
H52A H 1.0207 0.1407 -0.0423 0.074 Uiso 1 1 calc R . .
H52B H 1.0617 0.1959 -0.0639 0.074 Uiso 1 1 calc R . .
C53 C 0.5841(2) 0.28875(18) -0.17845(9) 0.0807(12) Uani 1 1 d . . .
H53A H 0.5860 0.2422 -0.1850 0.121 Uiso 1 1 calc R . .
H53B H 0.6203 0.3128 -0.1915 0.121 Uiso 1 1 calc R . .
H53C H 0.5381 0.3066 -0.1846 0.121 Uiso 1 1 calc R . .
C54 C 0.75375(15) 0.16694(14) -0.04106(7) 0.0476(7) Uani 1 1 d . . .
H54A H 0.7460 0.1297 -0.0245 0.057 Uiso 1 1 calc R . .
H54B H 0.8048 0.1717 -0.0443 0.057 Uiso 1 1 calc R . .
C55 C 0.72311(17) 0.36808(14) 0.25667(8) 0.0464(7) Uani 1 1 d . . .
H55A H 0.7452 0.3355 0.2708 0.056 Uiso 1 1 calc R . .
C56 C 0.73364(15) 0.64463(14) 0.26468(8) 0.0443(7) Uani 1 1 d . . .
H56A H 0.7419 0.6479 0.2897 0.053 Uiso 1 1 calc R . .
C57 C 0.87336(15) 0.72381(13) 0.18591(7) 0.0392(7) Uani 1 1 d . . .
C58 C 0.79466(14) 0.73111(13) 0.17812(7) 0.0405(7) Uani 1 1 d . . .
H58A H 0.7849 0.7189 0.1530 0.049 Uiso 1 1 calc R . .
H58B H 0.7803 0.7773 0.1816 0.049 Uiso 1 1 calc R . .
C59 C 0.86008(16) 0.64244(14) 0.10179(7) 0.0488(8) Uani 1 1 d . . .
H59A H 0.8775 0.6869 0.1076 0.059 Uiso 1 1 calc R . .
H59B H 0.8084 0.6436 0.1024 0.059 Uiso 1 1 calc R . .
C60 C 1.0228(2) 0.10634(19) -0.11518(9) 0.0789(12) Uani 1 1 d . . .
H60A H 1.0361 0.0692 -0.0996 0.095 Uiso 1 1 calc R . .
H60B H 1.0664 0.1280 -0.1230 0.095 Uiso 1 1 calc R . .
C61 C 0.88695(16) 0.59317(14) 0.12988(7) 0.0470(7) Uani 1 1 d . . .
H61A H 0.8680 0.5491 0.1243 0.056 Uiso 1 1 calc R . .
H61B H 0.9385 0.5907 0.1283 0.056 Uiso 1 1 calc R . .
C62 C 0.97122(16) 0.31273(16) 0.01517(8) 0.0550(8) Uani 1 1 d . . .
H62A H 0.9207 0.3037 0.0178 0.066 Uiso 1 1 calc R . .
H62B H 0.9761 0.3500 -0.0017 0.066 Uiso 1 1 calc R . .
C63 C 0.98424(16) 0.37484(15) 0.13377(7) 0.0520(8) Uani 1 1 d . . .
H63A H 0.9374 0.3546 0.1317 0.062 Uiso 1 1 calc R . .
H63B H 1.0193 0.3394 0.1316 0.062 Uiso 1 1 calc R . .
C64 C 0.88232(14) 0.43950(13) 0.23362(7) 0.0366(6) Uani 1 1 d . . .
C65 C 0.87518(15) 0.46232(14) 0.26924(7) 0.0449(7) Uani 1 1 d . . .
H65A H 0.8472 0.4381 0.2855 0.054 Uiso 1 1 calc R . .
C66 C 0.90794(15) 0.51911(15) 0.28109(8) 0.0477(8) Uani 1 1 d . . .
H66A H 0.9026 0.5329 0.3052 0.057 Uiso 1 1 calc R . .
C67 C 0.99104(15) 0.40658(15) 0.17082(8) 0.0520(8) Uani 1 1 d . . .
H67A H 0.9873 0.3727 0.1897 0.062 Uiso 1 1 calc R . .
H67B H 1.0370 0.4284 0.1731 0.062 Uiso 1 1 calc R . .
C68 C 0.97414(15) 0.64950(15) 0.19535(7) 0.0435(7) Uani 1 1 d . . .
C69 C 0.98692(19) 0.07878(18) -0.14797(9) 0.0743(11) Uani 1 1 d . . .
H69A H 1.0180 0.0474 -0.1598 0.111 Uiso 1 1 calc R . .
H69B H 0.9758 0.1146 -0.1645 0.111 Uiso 1 1 calc R . .
H69C H 0.9438 0.0565 -0.1408 0.111 Uiso 1 1 calc R . .
C70 C 0.83270(17) 0.31703(17) -0.11135(8) 0.0612(9) Uani 1 1 d . . .
H70A H 0.8360 0.2802 -0.0942 0.073 Uiso 1 1 calc R . .
H70B H 0.7826 0.3272 -0.1147 0.073 Uiso 1 1 calc R . .
C71 C 0.94893(14) 0.55611(15) 0.25743(7) 0.0434(7) Uani 1 1 d . . .
H71A H 0.9698 0.5957 0.2654 0.052 Uiso 1 1 calc R . .
C72 C 0.96726(17) 0.39807(15) 0.06620(8) 0.0536(8) Uani 1 1 d . . .
H72A H 0.9162 0.3913 0.0682 0.064 Uiso 1 1 calc R . .
H72B H 0.9750 0.4329 0.0482 0.064 Uiso 1 1 calc R . .
C73 C 0.65547(17) 0.38787(15) 0.26494(8) 0.0515(8) Uani 1 1 d . . .
H73A H 0.6312 0.3674 0.2841 0.062 Uiso 1 1 calc R . .
C74 C 0.7489(2) 0.01002(17) -0.15002(8) 0.0738(11) Uani 1 1 d . . .
H74A H 0.7258 0.0025 -0.1731 0.111 Uiso 1 1 calc R . .
H74B H 0.7421 -0.0283 -0.1346 0.111 Uiso 1 1 calc R . .
H74C H 0.7989 0.0170 -0.1539 0.111 Uiso 1 1 calc R . .
C75 C 1.01084(16) 0.70205(17) 0.21146(8) 0.0550(8) Uani 1 1 d . . .
H75A H 1.0562 0.6948 0.2209 0.066 Uiso 1 1 calc R . .
C76 C 0.5964(2) 0.29615(17) -0.13788(9) 0.0756(11) Uani 1 1 d . . .
H76A H 0.5608 0.2698 -0.1251 0.091 Uiso 1 1 calc R . .
H76B H 0.6427 0.2773 -0.1320 0.091 Uiso 1 1 calc R . .
C77 C 0.86306(17) 0.29515(17) -0.14700(8) 0.0620(9) Uani 1 1 d . . .
H77A H 0.9134 0.2856 -0.1437 0.074 Uiso 1 1 calc R . .
H77B H 0.8591 0.3317 -0.1643 0.074 Uiso 1 1 calc R . .
C78 C 1.00282(14) 0.57865(15) 0.19611(8) 0.0467(8) Uani 1 1 d . . .
H78A H 1.0522 0.5793 0.2040 0.056 Uiso 1 1 calc R . .
H78B H 1.0013 0.5599 0.1717 0.056 Uiso 1 1 calc R . .
C79 C 0.82723(18) 0.23383(17) -0.16305(9) 0.0685(10) Uani 1 1 d . . .
H79A H 0.8493 0.2227 -0.1859 0.103 Uiso 1 1 calc R . .
H79B H 0.7776 0.2430 -0.1670 0.103 Uiso 1 1 calc R . .
H79C H 0.8321 0.1969 -0.1464 0.103 Uiso 1 1 calc R . .
C80 C 0.91224(17) 0.77586(15) 0.20125(8) 0.0514(8) Uani 1 1 d . . .
H80A H 0.8920 0.8182 0.2032 0.062 Uiso 1 1 calc R . .

loop_
_atom_site_aniso_label
_atom_site_aniso_U_11
_atom_site_aniso_U_22
_atom_site_aniso_U_33
_atom_site_aniso_U_23
_atom_site_aniso_U_13
_atom_site_aniso_U_12
O1 0.0356(10) 0.0507(12) 0.0347(11) -0.0006(9) 0.0041(9) 0.0001(9)
O2 0.0393(11) 0.0493(12) 0.0326(11) -0.0010(9) -0.0017(8) 0.0079(9)
O3 0.0426(11) 0.0556(13) 0.0295(10) -0.0077(9) -0.0017(9) 0.0186(10)
O4 0.0409(11) 0.0400(11) 0.0382(11) -0.0046(9) 0.0016(9) 0.0002(9)
C5 0.0468(17) 0.0513(19) 0.0437(18) -0.0044(15) 0.0024(14) -0.0024(15)
C6 0.0341(15) 0.0378(16) 0.0329(16) -0.0043(13) 0.0026(12) 0.0147(13)
C7 0.0404(15) 0.0318(15) 0.0367(16) -0.0092(13) 0.0055(13) -0.0042(13)
C8 0.0500(19) 0.0513(19) 0.0414(18) -0.0043(15) 0.0050(14) 0.0047(15)
C9 0.0491(18) 0.059(2) 0.0439(18) -0.0058(16) 0.0020(14) 0.0038(16)
C10 0.0503(18) 0.0437(17) 0.0390(17) 0.0032(14) 0.0025(14) 0.0061(15)
C11 0.0423(17) 0.069(2) 0.0461(19) -0.0068(17) 0.0003(14) -0.0025(16)
C12 0.056(2) 0.063(2) 0.0424(19) 0.0042(16) -0.0102(15) -0.0075(17)
C13 0.0338(15) 0.0441(17) 0.0457(17) -0.0068(14) 0.0063(13) 0.0022(13)
C14 0.0499(17) 0.0314(15) 0.0357(16) -0.0081(13) 0.0001(14) 0.0007(13)
C15 0.0491(18) 0.067(2) 0.0452(19) -0.0007(16) -0.0014(15) 0.0002(17)
C16 0.0494(19) 0.065(2) 0.0417(19) 0.0012(16) -0.0007(15) -0.0007(16)
C17 0.0483(17) 0.0560(19) 0.0325(16) -0.0004(14) 0.0014(13) 0.0082(15)
C18 0.059(2) 0.070(2) 0.0428(19) 0.0046(17) -0.0041(16) -0.0076(18)
C19 0.0473(18) 0.062(2) 0.0399(18) -0.0019(16) 0.0015(14) 0.0027(15)
C20 0.0513(19) 0.054(2) 0.049(2) 0.0006(15) -0.0110(15) 0.0122(16)
C21 0.0488(18) 0.054(2) 0.0381(17) 0.0017(14) 0.0026(14) 0.0048(15)
C22 0.066(2) 0.067(2) 0.047(2) 0.0060(17) -0.0042(17) -0.0095(18)
C23 0.0496(18) 0.062(2) 0.0421(18) 0.0071(16) -0.0093(14) -0.0035(16)
C24 0.0497(18) 0.064(2) 0.0412(18) 0.0035(16) 0.0028(15) 0.0016(17)
C25 0.0406(16) 0.0411(17) 0.0338(16) 0.0016(13) 0.0043(13) -0.0070(14)
C26 0.056(2) 0.078(2) 0.049(2) -0.0144(18) 0.0007(16) -0.0056(18)
C27 0.058(2) 0.056(2) 0.048(2) 0.0035(16) 0.0023(15) -0.0081(16)
C28 0.0282(14) 0.0458(17) 0.0429(18) 0.0000(14) -0.0059(12) 0.0072(13)
C29 0.061(2) 0.064(2) 0.0433(19) 0.0021(17) -0.0031(15) -0.0078(17)
C30 0.0484(18) 0.059(2) 0.0415(18) -0.0034(16) 0.0036(14) 0.0020(16)
C31 0.0423(16) 0.0342(15) 0.0355(16) -0.0099(13) 0.0039(13) -0.0041(13)
C32 0.056(2) 0.071(2) 0.0391(19) 0.0040(16) -0.0062(15) -0.0084(17)
C33 0.0370(15) 0.0293(14) 0.0381(16) -0.0013(12) 0.0040(13) 0.0065(12)
C34 0.0314(14) 0.0364(16) 0.0398(17) -0.0054(13) 0.0046(12) 0.0084(12)
C35 0.0488(18) 0.059(2) 0.0422(18) 0.0004(16) 0.0030(14) -0.0021(16)
C36 0.0488(17) 0.0391(17) 0.0379(17) -0.0001(14) 0.0151(14) 0.0018(14)
C37 0.053(2) 0.069(2) 0.046(2) -0.0026(17) -0.0008(15) -0.0029(17)
C38 0.0453(17) 0.057(2) 0.0445(18) -0.0048(15) 0.0070(15) -0.0071(15)
C39 0.0338(15) 0.0509(19) 0.0296(16) -0.0027(14) -0.0052(12) 0.0177(14)
C40 0.057(2) 0.059(2) 0.0417(19) -0.0097(16) 0.0094(15) 0.0051(16)
C41 0.0550(19) 0.0415(17) 0.0375(17) -0.0018(14) -0.0038(14) 0.0109(14)
C42 0.060(2) 0.055(2) 0.0470(19) 0.0078(16) -0.0141(16) 0.0036(16)
C43 0.056(2) 0.071(2) 0.048(2) -0.0150(18) -0.0045(16) -0.0006(18)
C44 0.059(2) 0.062(2) 0.059(2) -0.0135(18) 0.0069(17) -0.0181(19)
C45 0.060(2) 0.068(2) 0.045(2) -0.0109(17) -0.0041(16) 0.0017(18)
C46 0.0573(19) 0.055(2) 0.0390(17) 0.0004(15) -0.0006(15) -0.0013(16)
C47 0.0485(19) 0.070(2) 0.052(2) -0.0050(17) -0.0047(16) 0.0004(17)
C48 0.0465(17) 0.0343(16) 0.0407(17) -0.0088(13) -0.0002(14) 0.0005(14)
C49 0.059(2) 0.059(2) 0.0415(19) 0.0014(16) 0.0027(15) -0.0024(17)
C50 0.0569(19) 0.062(2) 0.0396(18) 0.0036(16) -0.0115(15) -0.0038(17)
C51 0.0461(17) 0.0437(17) 0.0501(19) -0.0101(15) 0.0143(15) -0.0066(15)
C52 0.073(2) 0.062(2) 0.050(2) -0.0067(17) -0.0133(17) 0.0073(19)
C53 0.110(3) 0.070(3) 0.062(3) -0.009(2) 0.015(2) -0.006(2)
C54 0.0433(17) 0.0520(19) 0.0475(18) -0.0039(15) 0.0037(15) -0.0055(15)
C55 0.067(2) 0.0341(16) 0.0377(18) -0.0008(13) -0.0014(15) -0.0047(15)
C56 0.0580(19) 0.0418(17) 0.0332(17) -0.0049(14) 0.0050(14) 0.0010(15)
C57 0.0439(16) 0.0360(17) 0.0377(17) 0.0028(13) 0.0078(13) -0.0031(14)
C58 0.0497(17) 0.0294(15) 0.0425(17) 0.0001(13) 0.0033(14) 0.0058(13)
C59 0.0551(19) 0.0457(18) 0.0456(19) 0.0018(15) 0.0043(15) 0.0013(15)
C60 0.085(3) 0.085(3) 0.066(3) -0.026(2) -0.021(2) 0.023(2)
C61 0.0484(18) 0.0509(19) 0.0417(18) -0.0088(15) -0.0022(14) 0.0039(15)
C62 0.0508(19) 0.072(2) 0.0423(19) -0.0091(17) -0.0016(15) -0.0021(17)
C63 0.059(2) 0.057(2) 0.0400(18) -0.0076(15) 0.0000(15) 0.0259(17)
C64 0.0379(15) 0.0394(16) 0.0325(16) -0.0034(13) -0.0043(13) 0.0119(13)
C65 0.0533(18) 0.0489(18) 0.0326(17) -0.0020(14) 0.0020(14) 0.0064(15)
C66 0.0520(18) 0.062(2) 0.0287(16) -0.0085(15) -0.0046(14) 0.0087(16)
C67 0.0525(19) 0.060(2) 0.0432(19) -0.0054(16) -0.0029(15) 0.0248(16)
C68 0.0410(16) 0.0508(19) 0.0386(17) -0.0026(15) 0.0063(13) -0.0043(15)
C69 0.084(3) 0.083(3) 0.055(2) -0.021(2) -0.004(2) 0.001(2)
C70 0.060(2) 0.077(2) 0.047(2) -0.0059(18) 0.0016(16) -0.0012(19)
C71 0.0418(16) 0.0502(19) 0.0380(18) -0.0080(15) -0.0093(14) 0.0066(14)
C72 0.057(2) 0.061(2) 0.0421(19) -0.0023(16) 0.0028(15) 0.0077(17)
C73 0.065(2) 0.0435(19) 0.046(2) -0.0044(15) 0.0174(16) -0.0108(16)
C74 0.090(3) 0.080(3) 0.052(2) -0.0122(19) 0.014(2) -0.016(2)
C75 0.0408(18) 0.067(2) 0.057(2) -0.0086(18) 0.0063(15) -0.0083(17)
C76 0.109(3) 0.058(2) 0.060(2) 0.0021(19) 0.006(2) -0.004(2)
C77 0.060(2) 0.077(2) 0.048(2) -0.0076(18) 0.0018(17) -0.0037(19)
C78 0.0334(15) 0.063(2) 0.0433(18) -0.0034(15) -0.0015(13) 0.0030(14)
C79 0.081(3) 0.070(2) 0.055(2) -0.0067(19) 0.0028(19) -0.007(2)
C80 0.061(2) 0.0449(19) 0.048(2) -0.0004(15) 0.0126(16) -0.0043(16)

loop_
_geom_bond_atom_site_label_1
_geom_bond_atom_site_label_2
_geom_bond_distance
_geom_bond_site_symmetry_2
_geom_bond_publ_flag
O1 C7 1.387(3) . ?
O1 C17 1.442(3) . ?
O2 C6 1.395(3) . ?
O2 C20 1.424(3) . ?
O3 C39 1.398(3) . ?
O3 C67 1.424(3) . ?
O4 C25 1.380(3) . ?
O4 C61 1.431(3) . ?
C5 C9 1.518(4) . ?
C5 C30 1.518(4) . ?
C6 C33 1.389(4) . ?
C6 C34 1.389(4) . ?
C7 C14 1.385(4) . ?
C7 C31 1.396(3) . ?
C8 C21 1.511(4) . ?
C8 C30 1.516(4) . ?
C9 C54 1.508(4) . ?
C10 C17 1.495(4) . ?
C10 C21 1.514(4) . ?
C11 C38 1.507(4) . ?
C11 C54 1.511(4) . ?
C12 C50 1.502(4) . ?
C12 C32 1.509(4) . ?
C13 C31 1.505(4) . ?
C13 C34 1.521(4) . ?
C14 C55 1.397(4) . ?
C14 C41 1.516(4) . ?
C15 C37 1.510(4) . ?
C15 C16 1.510(4) . ?
C16 C24 1.507(4) . ?
C18 C32 1.500(4) . ?
C18 C29 1.505(4) . ?
C19 C72 1.504(4) . ?
C19 C62 1.518(4) . ?
C20 C42 1.505(4) . ?
C22 C29 1.501(4) . ?
C22 C27 1.510(4) . ?
C23 C42 1.510(4) . ?
C23 C50 1.519(3) . ?
C24 C35 1.515(4) . ?
C25 C57 1.385(4) . ?
C25 C68 1.391(4) . ?
C26 C74 1.509(4) . ?
C26 C38 1.509(4) . ?
C27 C76 1.485(4) . ?
C28 C39 1.383(4) . ?
C28 C71 1.387(4) . ?
C28 C78 1.514(4) . ?
C31 C51 1.387(4) . ?
C33 C48 1.385(3) . ?
C33 C58 1.519(3) . ?
C34 C36 1.386(4) . ?
C35 C49 1.511(4) . ?
C36 C56 1.373(4) . ?
C37 C47 1.507(4) . ?
C39 C64 1.395(4) . ?
C40 C63 1.503(4) . ?
C40 C72 1.518(4) . ?
C41 C64 1.514(4) . ?
C43 C52 1.479(4) . ?
C43 C46 1.503(4) . ?
C44 C75 1.379(4) . ?
C44 C80 1.380(4) . ?
C45 C60 1.475(4) . ?
C45 C52 1.492(4) . ?
C46 C62 1.497(4) . ?
C47 C70 1.523(4) . ?
C48 C56 1.380(4) . ?
C49 C59 1.531(4) . ?
C51 C73 1.375(4) . ?
C53 C76 1.510(4) . ?
C55 C73 1.363(4) . ?
C57 C80 1.388(4) . ?
C57 C58 1.511(4) . ?
C59 C61 1.510(4) . ?
C60 C69 1.482(4) . ?
C63 C67 1.502(4) . ?
C64 C65 1.388(3) . ?
C65 C66 1.361(4) . ?
C66 C71 1.374(4) . ?
C68 C75 1.387(4) . ?
C68 C78 1.514(4) . ?
C70 C77 1.489(4) . ?
C77 C79 1.515(4) . ?

loop_
_cod_related_entry_id
_cod_related_entry_database
_cod_related_entry_code
1 ChemSpider 21150464
